data_1503159
loop_
_publ_author_name
'Kelley, Brandon T.'
'Joulli\'e, Madeleine M'

_publ_section_title
;
 Ring opening of a trisubstituted aziridine with amines: regio- and
 stereoselective formation of substituted 1,2-diamines.
;
_journal_issue 19
_journal_name_full 'Organic letters'
_journal_page_first 4244
_journal_page_last 4247
_journal_paper_doi 10.1021/ol101584z
_journal_volume 12
_journal_year 2010
_chemical_formula_sum 'C19 H28 N2 O5 S Si'
_chemical_formula_weight 424.58
_space_group_IT_number 4
_symmetry_cell_setting monoclinic
_symmetry_Int_Tables_number 4
_symmetry_space_group_name_Hall 'P 2yb'
_symmetry_space_group_name_H-M 'P 1 21 1'
_atom_sites_solution_hydrogens geom
_atom_sites_solution_primary direct
_audit_creation_method SHELXL-97
_cell_angle_alpha 90.00
_cell_angle_beta 91.207(3)
_cell_angle_gamma 90.00
_cell_formula_units_Z 2
_cell_length_a 7.2155(4)
_cell_length_b 7.3686(4)
_cell_length_c 21.8244(11)
_cell_measurement_temperature 158(1)
_cell_volume 1160.11(11)
_computing_data_collection 'Bruker APEX2'
_computing_data_reduction 'Bruker SAINT'
_computing_structure_refinement 'SHELXL-97 (Sheldrick, 2008)'
_computing_structure_solution 'SHELXS-97 (Sheldrick, 2008)'
_diffrn_ambient_temperature 158(1)
_diffrn_measured_fraction_theta_full 0.991
_diffrn_measured_fraction_theta_max 0.991
_diffrn_measurement_device 'CCD Area Detector'
_diffrn_measurement_device_type 'Bruker APEXII'
_diffrn_measurement_method 'phi and omega scans'
_diffrn_radiation_monochromator graphite
_diffrn_radiation_source 'sealed tube'
_diffrn_radiation_type MoK\a
_diffrn_radiation_wavelength 0.71073
_diffrn_reflns_av_R_equivalents 0.0420
_diffrn_reflns_av_sigmaI/netI 0.0326
_diffrn_reflns_limit_h_max 8
_diffrn_reflns_limit_h_min -8
_diffrn_reflns_limit_k_max 8
_diffrn_reflns_limit_k_min -8
_diffrn_reflns_limit_l_max 26
_diffrn_reflns_limit_l_min -26
_diffrn_reflns_number 27690
_diffrn_reflns_theta_full 25.22
_diffrn_reflns_theta_max 25.22
_diffrn_reflns_theta_min 1.87
_exptl_absorpt_coefficient_mu 0.221
_exptl_absorpt_correction_T_max 0.7452
_exptl_absorpt_correction_T_min 0.6269
_exptl_absorpt_correction_type multi-scan
_exptl_absorpt_process_details '(SADABS; Sheldrick, 2007)'
_exptl_crystal_density_diffrn 1.215
_exptl_crystal_density_method 'not measured'
_exptl_crystal_F_000 452
_exptl_crystal_size_max 0.38
_exptl_crystal_size_mid 0.18
_exptl_crystal_size_min 0.05
_refine_diff_density_max 0.387
_refine_diff_density_min -0.199
_refine_diff_density_rms 0.036
_refine_ls_abs_structure_details 'Flack H D (1983), Acta Cryst. A39, 876-881'
_refine_ls_abs_structure_Flack 0.01(9)
_refine_ls_extinction_method none
_refine_ls_goodness_of_fit_ref 1.036
_refine_ls_hydrogen_treatment constr
_refine_ls_matrix_type full
_refine_ls_number_parameters 327
_refine_ls_number_reflns 4153
_refine_ls_number_restraints 83
_refine_ls_restrained_S_all 1.037
_refine_ls_R_factor_all 0.0580
_refine_ls_R_factor_gt 0.0432
_refine_ls_shift/su_max 0.036
_refine_ls_shift/su_mean 0.005
_refine_ls_structure_factor_coef Fsqd
_refine_ls_weighting_details 'calc w=1/[\s^2^(Fo^2^)+(0.0550P)^2^+0.3223P] where P=(Fo^2^+2Fc^2^)/3'
_refine_ls_weighting_scheme calc
_refine_ls_wR_factor_gt 0.1026
_refine_ls_wR_factor_ref 0.1108
_reflns_number_gt 3445
_reflns_number_total 4153
_reflns_threshold_expression >2sigma(I)
_cod_data_source_file ol101584z_si_005.cif
_cod_data_source_block shelxl
_cod_depositor_comments
;
The following automatic conversions were performed:
'_atom_site_symetry_multiplicity' tag replaced with
'_atom_site_symmetry_multiplicity'.

Automatic conversion script
Id: cif_correct_tags 1440 2010-10-19 06:21:57Z saulius 
;
_cod_original_sg_symbol_H-M 'P 21     '
_cod_database_code 1503159

loop_
_symmetry_equiv_pos_as_xyz
'x, y, z'
'-x, y+1/2, -z'

loop_
_atom_site_label
_atom_site_type_symbol
_atom_site_fract_x
_atom_site_fract_y
_atom_site_fract_z
_atom_site_U_iso_or_equiv
_atom_site_adp_type
_atom_site_occupancy
_atom_site_symmetry_multiplicity
_atom_site_calc_flag
_atom_site_refinement_flags
_atom_site_disorder_assembly
_atom_site_disorder_group
C1 C 0.7630(4) 0.5916(4) 0.55895(14) 0.0437(7) Uani 1 1 d . . .
C2 C 0.8259(3) 0.4127(4) 0.56240(14) 0.0445(7) Uani 1 1 d . . .
C3 C 0.8184(4) 0.2985(4) 0.51241(15) 0.0506(8) Uani 1 1 d . . .
H3 H 0.8646 0.1808 0.5152 0.067 Uiso 1 1 calc R . .
C4 C 0.7420(4) 0.3612(5) 0.45854(16) 0.0551(8) Uani 1 1 d . . .
H4 H 0.7350 0.2849 0.4246 0.073 Uiso 1 1 calc R . .
C5 C 0.6748(4) 0.5366(5) 0.45390(15) 0.0535(8) Uani 1 1 d . . .
H5 H 0.6214 0.5769 0.4172 0.071 Uiso 1 1 calc R . .
C6 C 0.6872(4) 0.6523(4) 0.50379(14) 0.0494(7) Uani 1 1 d . . .
H6 H 0.6444 0.7710 0.5003 0.066 Uiso 1 1 calc R . .
C7 C 0.5476(4) 0.8188(4) 0.71216(14) 0.0457(7) Uani 1 1 d . . .
C8 C 0.5583(4) 0.6198(4) 0.70669(14) 0.0467(7) Uani 1 1 d . . .
H8 H 0.6723 0.5665 0.7240 0.062 Uiso 1 1 calc R . .
C9 C 0.3675(5) 0.9079(4) 0.71104(14) 0.0509(7) Uani 1 1 d . . .
C10 C 0.2276(6) 0.9805(5) 0.70917(17) 0.0731(10) Uani 1 1 d . . .
H10 H 0.1137 1.0396 0.7076 0.097 Uiso 1 1 calc R . .
C11 C 0.6960(4) 0.9226(4) 0.74720(15) 0.0568(8) Uani 1 1 d . . .
H11A H 0.7180 1.0363 0.7271 0.085 Uiso 1 1 calc R . .
H11B H 0.8083 0.8528 0.7485 0.085 Uiso 1 1 calc R . .
H11C H 0.6559 0.9447 0.7882 0.085 Uiso 1 1 calc R . .
C12 C 0.3965(5) 0.4940(5) 0.70473(15) 0.0618(9) Uani 1 1 d . B .
H12A H 0.4131 0.4048 0.6726 0.082 Uiso 1 1 calc R . .
H12B H 0.2845 0.5620 0.6952 0.082 Uiso 1 1 calc R . .
C13 C 0.3762(7) 0.3982(6) 0.7655(2) 0.0924(14) Uani 1 1 d . . .
H13A H 0.2588 0.3338 0.7652 0.123 Uiso 1 1 calc R A 1
H13B H 0.4742 0.3088 0.7701 0.123 Uiso 1 1 calc R A 1
N1 N 0.9025(4) 0.3361(4) 0.61993(16) 0.0620(8) Uani 1 1 d . . .
N2 N 0.5855(3) 0.7302(3) 0.65157(10) 0.0426(5) Uani 1 1 d . . .
O1 O 0.7961(4) 0.3131(3) 0.66196(13) 0.0748(7) Uani 1 1 d . . .
O2 O 1.0652(4) 0.2941(4) 0.62035(14) 0.0929(10) Uani 1 1 d . . .
O3 O 0.9387(3) 0.6859(3) 0.65832(11) 0.0598(6) Uani 1 1 d . . .
O4 O 0.7972(3) 0.9259(3) 0.59424(11) 0.0609(6) Uani 1 1 d . . .
S1 S 0.78948(9) 0.74787(9) 0.61995(4) 0.0465(2) Uani 1 1 d . . .
O5 O 0.3833(11) 0.5184(14) 0.8176(3) 0.077(2) Uani 0.60 1 d PDU B 1
Si1 Si 0.3052(5) 0.4755(5) 0.88561(11) 0.0974(9) Uani 0.60 1 d PDU B 1
C14 C 0.357(3) 0.2303(14) 0.9051(8) 0.153(6) Uani 0.60 1 d PDU B 1
H14A H 0.2889 0.1524 0.8776 0.229 Uiso 0.60 1 calc PR B 1
H14B H 0.3214 0.2061 0.9465 0.229 Uiso 0.60 1 calc PR B 1
H14C H 0.4874 0.2081 0.9013 0.229 Uiso 0.60 1 calc PR B 1
C15 C 0.4292(18) 0.6361(18) 0.9371(6) 0.170(5) Uani 0.60 1 d PDU B 1
H15A H 0.3939 0.7581 0.9268 0.255 Uiso 0.60 1 calc PR B 1
H15B H 0.5605 0.6221 0.9325 0.255 Uiso 0.60 1 calc PR B 1
H15C H 0.3976 0.6115 0.9788 0.255 Uiso 0.60 1 calc PR B 1
C16 C 0.0434(10) 0.5063(16) 0.8867(3) 0.134(3) Uani 0.60 1 d PDU B 1
C17 C -0.0331(15) 0.4590(19) 0.9496(4) 0.159(5) Uani 0.60 1 d PDU B 1
H17A H 0.0242 0.5352 0.9803 0.239 Uiso 0.60 1 calc PR B 1
H17B H -0.0066 0.3341 0.9589 0.239 Uiso 0.60 1 calc PR B 1
H17C H -0.1647 0.4779 0.9492 0.239 Uiso 0.60 1 calc PR B 1
C18 C -0.053(2) 0.392(3) 0.8372(6) 0.227(10) Uani 0.60 1 d PDU B 1
H18A H -0.0049 0.4237 0.7979 0.340 Uiso 0.60 1 calc PR B 1
H18B H -0.1837 0.4155 0.8374 0.340 Uiso 0.60 1 calc PR B 1
H18C H -0.0305 0.2660 0.8452 0.340 Uiso 0.60 1 calc PR B 1
C19 C 0.007(2) 0.7093(17) 0.8744(6) 0.205(7) Uani 0.60 1 d PDU B 1
H19A H 0.0642 0.7802 0.9066 0.308 Uiso 0.60 1 calc PR B 1
H19B H -0.1238 0.7315 0.8732 0.308 Uiso 0.60 1 calc PR B 1
H19C H 0.0592 0.7426 0.8359 0.308 Uiso 0.60 1 calc PR B 1
O5' O 0.3116(15) 0.547(2) 0.8038(4) 0.068(3) Uani 0.40 1 d PDU B 2
Si1' Si 0.2096(6) 0.4897(6) 0.86718(16) 0.0853(11) Uani 0.40 1 d PDU B 2
C14' C 0.354(3) 0.319(3) 0.9101(12) 0.139(7) Uani 0.40 1 d PDU B 2
H14D H 0.4759 0.3682 0.9178 0.208 Uiso 0.40 1 calc PR B 2
H14E H 0.3640 0.2105 0.8861 0.208 Uiso 0.40 1 calc PR B 2
H14F H 0.2974 0.2915 0.9484 0.208 Uiso 0.40 1 calc PR B 2
C15' C -0.0307(17) 0.418(3) 0.8477(10) 0.133(7) Uani 0.40 1 d PDU B 2
H15D H -0.0902 0.5102 0.8231 0.200 Uiso 0.40 1 calc PR B 2
H15E H -0.0983 0.4014 0.8847 0.200 Uiso 0.40 1 calc PR B 2
H15F H -0.0281 0.3064 0.8252 0.200 Uiso 0.40 1 calc PR B 2
C16' C 0.1988(15) 0.7044(13) 0.9126(4) 0.110(3) Uani 0.40 1 d PDU B 2
C17' C 0.3926(16) 0.779(2) 0.9198(7) 0.136(6) Uani 0.40 1 d PDU B 2
H17D H 0.4696 0.6919 0.9409 0.204 Uiso 0.40 1 calc PR B 2
H17E H 0.3897 0.8896 0.9430 0.204 Uiso 0.40 1 calc PR B 2
H17F H 0.4421 0.8028 0.8801 0.204 Uiso 0.40 1 calc PR B 2
C18' C 0.070(2) 0.836(2) 0.8790(6) 0.125(5) Uani 0.40 1 d PDU B 2
H18D H -0.0510 0.7836 0.8750 0.188 Uiso 0.40 1 calc PR B 2
H18E H 0.1176 0.8603 0.8390 0.188 Uiso 0.40 1 calc PR B 2
H18F H 0.0636 0.9472 0.9017 0.188 Uiso 0.40 1 calc PR B 2
C19' C 0.119(2) 0.654(2) 0.9753(5) 0.169(7) Uani 0.40 1 d PDU B 2
H19D H 0.2009 0.5692 0.9957 0.253 Uiso 0.40 1 calc PR B 2
H19E H -0.0006 0.5988 0.9693 0.253 Uiso 0.40 1 calc PR B 2
H19F H 0.1076 0.7609 0.9998 0.253 Uiso 0.40 1 calc PR B 2

loop_
_atom_site_aniso_label
_atom_site_aniso_U_11
_atom_site_aniso_U_22
_atom_site_aniso_U_33
_atom_site_aniso_U_23
_atom_site_aniso_U_13
_atom_site_aniso_U_12
C1 0.0280(14) 0.0459(16) 0.0576(18) -0.0118(14) 0.0090(13) -0.0049(12)
C2 0.0258(13) 0.0439(16) 0.0638(18) -0.0116(15) 0.0037(12) -0.0043(12)
C3 0.0337(14) 0.0427(18) 0.076(2) -0.0173(15) 0.0116(14) -0.0080(11)
C4 0.0430(17) 0.058(2) 0.064(2) -0.0202(16) 0.0118(15) -0.0154(15)
C5 0.0374(16) 0.067(2) 0.0569(18) -0.0060(16) 0.0083(15) -0.0091(14)
C6 0.0374(15) 0.0474(17) 0.064(2) -0.0010(15) 0.0146(14) -0.0018(12)
C7 0.0516(17) 0.0408(15) 0.0449(17) -0.0070(13) -0.0002(14) -0.0012(13)
C8 0.0509(18) 0.0394(16) 0.0496(18) -0.0097(13) 0.0006(14) -0.0055(13)
C9 0.0536(19) 0.0433(16) 0.0561(18) -0.0174(15) 0.0093(15) -0.0035(15)
C10 0.062(2) 0.069(2) 0.088(3) -0.026(2) 0.008(2) -0.0075(19)
C11 0.0587(19) 0.0468(17) 0.065(2) -0.0101(16) -0.0002(15) -0.0011(15)
C12 0.069(2) 0.0493(19) 0.067(2) -0.0193(17) 0.0159(17) -0.0160(16)
C13 0.125(4) 0.059(2) 0.096(3) -0.019(2) 0.043(3) -0.027(2)
N1 0.0639(19) 0.0397(14) 0.082(2) -0.0218(14) -0.0152(17) 0.0160(14)
N2 0.0371(11) 0.0426(13) 0.0480(12) -0.0114(12) 0.0018(9) -0.0007(11)
O1 0.109(2) 0.0479(14) 0.0676(17) -0.0044(11) 0.0024(16) 0.0099(13)
O2 0.0670(16) 0.083(2) 0.127(2) -0.0373(17) -0.0328(15) 0.0395(14)
O3 0.0372(11) 0.0509(12) 0.0909(16) -0.0222(11) -0.0116(10) 0.0012(8)
O4 0.0648(14) 0.0365(12) 0.0820(15) -0.0095(11) 0.0185(12) -0.0079(10)
S1 0.0352(3) 0.0368(3) 0.0676(5) -0.0133(4) 0.0038(3) -0.0036(3)
O5 0.108(6) 0.063(4) 0.060(3) -0.010(3) 0.001(3) 0.004(4)
Si1 0.110(2) 0.136(2) 0.0449(13) 0.0052(13) -0.0152(12) 0.0106(18)
C14 0.220(14) 0.146(9) 0.092(8) 0.052(8) 0.008(8) 0.029(10)
C15 0.209(11) 0.201(12) 0.097(7) -0.066(9) -0.055(8) 0.034(10)
C16 0.114(6) 0.239(11) 0.050(4) 0.020(6) 0.011(4) 0.035(7)
C17 0.141(8) 0.244(15) 0.094(5) 0.049(8) 0.040(6) 0.013(9)
C18 0.125(11) 0.44(3) 0.117(9) -0.008(15) -0.022(9) -0.084(16)
C19 0.189(14) 0.280(13) 0.149(12) 0.102(11) 0.051(9) 0.121(12)
O5' 0.093(7) 0.063(6) 0.049(5) 0.002(4) 0.019(5) -0.013(6)
Si1' 0.097(3) 0.110(3) 0.049(2) 0.0125(18) 0.0134(18) -0.028(2)
C14' 0.178(15) 0.124(11) 0.112(14) 0.062(12) -0.020(12) -0.017(11)
C15' 0.086(8) 0.190(18) 0.126(16) -0.013(13) 0.037(9) -0.028(10)
C16' 0.125(8) 0.153(9) 0.053(5) -0.006(5) 0.021(5) 0.004(7)
C17' 0.158(10) 0.154(16) 0.095(11) -0.048(11) -0.011(8) -0.021(10)
C18' 0.156(12) 0.152(11) 0.069(8) -0.018(8) 0.018(8) 0.041(11)
C19' 0.31(2) 0.141(14) 0.060(7) -0.007(7) 0.066(10) -0.027(14)

loop_
_atom_type_symbol
_atom_type_description
_atom_type_scat_dispersion_real
_atom_type_scat_dispersion_imag
_atom_type_scat_source
C C 0.0033 0.0016 'International Tables Vol C Tables 4.2.6.8 and 6.1.1.4'
H H 0.0000 0.0000 'International Tables Vol C Tables 4.2.6.8 and 6.1.1.4'
N N 0.0061 0.0033 'International Tables Vol C Tables 4.2.6.8 and 6.1.1.4'
O O 0.0106 0.0060 'International Tables Vol C Tables 4.2.6.8 and 6.1.1.4'
S S 0.1246 0.1234 'International Tables Vol C Tables 4.2.6.8 and 6.1.1.4'
Si Si 0.0817 0.0704 'International Tables Vol C Tables 4.2.6.8 and 6.1.1.4'

loop_
_geom_angle_atom_site_label_1
_geom_angle_atom_site_label_2
_geom_angle_atom_site_label_3
_geom_angle
C6 C1 C2 118.3(3)
C6 C1 S1 118.6(2)
C2 C1 S1 123.0(2)
C3 C2 C1 121.8(3)
C3 C2 N1 116.7(3)
C1 C2 N1 121.5(3)
C4 C3 C2 118.8(3)
C3 C4 C5 120.8(3)
C6 C5 C4 120.1(3)
C5 C6 C1 120.2(3)
C9 C7 C8 119.7(3)
C9 C7 N2 111.1(2)
C8 C7 N2 59.1(2)
C9 C7 C11 113.8(3)
C8 C7 C11 120.5(3)
N2 C7 C11 121.6(2)
N2 C8 C7 61.5(2)
N2 C8 C12 116.1(3)
C7 C8 C12 125.4(3)
C10 C9 C7 178.4(4)
C8 C12 C13 110.8(3)
O5 C13 O5' 25.0(5)
O5 C13 C12 113.7(4)
O5' C13 C12 100.8(4)
O2 N1 O1 125.6(3)
O2 N1 C2 116.7(3)
O1 N1 C2 117.6(3)
C8 N2 C7 59.41(18)
C8 N2 S1 121.61(19)
C7 N2 S1 121.03(18)
O3 S1 O4 119.33(13)
O3 S1 N2 113.58(14)
O4 S1 N2 106.27(13)
O3 S1 C1 107.59(13)
O4 S1 C1 107.88(15)
N2 S1 C1 100.44(12)
C13 O5 Si1 126.3(7)
O5 Si1 C15 104.9(7)
O5 Si1 C14 108.7(7)
C15 Si1 C14 112.5(7)
O5 Si1 C16 110.5(4)
C15 Si1 C16 112.6(6)
C14 Si1 C16 107.6(8)
C18 C16 C17 110.1(7)
C18 C16 C19 109.8(7)
C17 C16 C19 108.3(7)
C18 C16 Si1 111.3(8)
C17 C16 Si1 111.1(6)
C19 C16 Si1 106.1(8)
C13 O5' Si1' 116.2(8)
O5' Si1' C15' 108.4(9)
O5' Si1' C14' 109.9(10)
C15' Si1' C14' 115.7(12)
O5' Si1' C16' 104.6(6)
C15' Si1' C16' 108.2(8)
C14' Si1' C16' 109.4(9)
C17' C16' C18' 111.9(8)
C17' C16' C19' 111.0(7)
C18' C16' C19' 110.4(7)
C17' C16' Si1' 108.3(8)
C18' C16' Si1' 108.5(8)
C19' C16' Si1' 106.6(8)

loop_
_geom_bond_atom_site_label_1
_geom_bond_atom_site_label_2
_geom_bond_distance
C1 C6 1.386(4)
C1 C2 1.396(4)
C1 S1 1.767(3)
C2 C3 1.378(4)
C2 N1 1.473(4)
C3 C4 1.369(5)
C4 C5 1.384(5)
C5 C6 1.384(4)
C7 C9 1.455(5)
C7 C8 1.474(4)
C7 N2 1.505(4)
C7 C11 1.511(4)
C8 N2 1.469(4)
C8 C12 1.490(4)
C9 C10 1.143(5)
C12 C13 1.513(5)
C13 O5 1.441(10)
C13 O5' 1.464(14)
N1 O2 1.214(3)
N1 O1 1.221(4)
N2 S1 1.644(2)
O3 S1 1.425(2)
O4 S1 1.429(2)
O5 Si1 1.630(6)
Si1 C15 1.851(8)
Si1 C14 1.892(8)
Si1 C16 1.903(7)
C16 C18 1.524(8)
C16 C17 1.531(7)
C16 C19 1.541(9)
O5' Si1' 1.636(7)
Si1' C15' 1.853(10)
Si1' C14' 1.873(9)
Si1' C16' 1.869(8)
C16' C17' 1.508(9)
C16' C18' 1.518(9)
C16' C19' 1.542(8)
